data_2210560
loop_
_publ_author_name
'Kawahata, Masatoshi'
'Ishikawa, Tsutomu'
'Yamaguchi, Kentaro'

_publ_section_title
;
 1,8-Bis(dimethylethyleneguanidino)naphthalene
;
_journal_coeditor_code CV2111
_journal_issue 10
_journal_name_full 'Acta Crystallographica Section E'
_journal_page_first o4549
_journal_page_last o4550
_journal_paper_doi 10.1107/S1600536806037032
_journal_volume 62
_journal_year 2006
_chemical_formula_iupac 'C20 H26 N6'
_chemical_formula_moiety 'C20 H26 N6'
_chemical_formula_sum 'C20 H26 N6'
_chemical_formula_weight 350.47
_chemical_name_systematic
;
1,8-Bis(dimethylethyleneguanidino)naphthalene
;
_space_group_IT_number 14
_symmetry_cell_setting monoclinic
_symmetry_space_group_name_Hall '-P 2yn'
_symmetry_space_group_name_H-M 'P 1 21/n 1'
_atom_sites_solution_hydrogens geom
_atom_sites_solution_primary direct
_atom_sites_solution_secondary difmap
_audit_creation_method SHELXL-97
_cell_angle_alpha 90.00
_cell_angle_beta 92.642(2)
_cell_angle_gamma 90.00
_cell_formula_units_Z 12
_cell_length_a 8.4589(12)
_cell_length_b 36.168(5)
_cell_length_c 17.943(2)
_cell_measurement_reflns_used 3205
_cell_measurement_temperature 90
_cell_measurement_theta_max 28.01
_cell_measurement_theta_min 2.25
_cell_volume 5483.7(12)
_computing_cell_refinement SMART
_computing_data_collection 'SMART (Bruker, 1998)'
_computing_data_reduction 'SAINT (Bruker, 1998)'
_computing_molecular_graphics 'ORTEP-3 for Windows (Farrugia, 1997)'
_computing_publication_material SHELXL97
_computing_structure_refinement 'SHELXL97 (Sheldrick, 1997)'
_computing_structure_solution 'SHELXS97 (Sheldrick, 1997)'
_diffrn_ambient_temperature 90
_diffrn_measured_fraction_theta_full 1.000
_diffrn_measured_fraction_theta_max 0.950
_diffrn_measurement_device_type 'Bruker SMART 1000 CCD area-detector'
_diffrn_measurement_method '\f and \w'
_diffrn_radiation_monochromator graphite
_diffrn_radiation_source 'fine-focus sealed tube'
_diffrn_radiation_type MoK\a
_diffrn_radiation_wavelength 0.71073
_diffrn_reflns_av_R_equivalents 0.0680
_diffrn_reflns_av_sigmaI/netI 0.1210
_diffrn_reflns_limit_h_max 10
_diffrn_reflns_limit_h_min -10
_diffrn_reflns_limit_k_max 38
_diffrn_reflns_limit_k_min -46
_diffrn_reflns_limit_l_max 23
_diffrn_reflns_limit_l_min -12
_diffrn_reflns_number 33635
_diffrn_reflns_theta_full 25.00
_diffrn_reflns_theta_max 28.32
_diffrn_reflns_theta_min 1.13
_diffrn_standards_decay_% 0
_diffrn_standards_number 0
_exptl_absorpt_coefficient_mu 0.080
_exptl_absorpt_correction_type none
_exptl_crystal_colour pink
_exptl_crystal_density_diffrn 1.274
_exptl_crystal_density_method 'not measured'
_exptl_crystal_description block
_exptl_crystal_F_000 2256
_exptl_crystal_size_max 0.40
_exptl_crystal_size_mid 0.20
_exptl_crystal_size_min 0.18
_refine_diff_density_max 0.299
_refine_diff_density_min -0.327
_refine_ls_extinction_method none
_refine_ls_goodness_of_fit_ref 1.104
_refine_ls_hydrogen_treatment constr
_refine_ls_matrix_type full
_refine_ls_number_parameters 715
_refine_ls_number_reflns 12973
_refine_ls_number_restraints 0
_refine_ls_restrained_S_all 1.104
_refine_ls_R_factor_all 0.1253
_refine_ls_R_factor_gt 0.0600
_refine_ls_shift/su_max 0.001
_refine_ls_shift/su_mean 0.000
_refine_ls_structure_factor_coef Fsqd
_refine_ls_weighting_details 'calc w=1/[\s^2^(Fo^2^)+(0.0468P)^2^+0.0265P] where P=(Fo^2^+2Fc^2^)/3'
_refine_ls_weighting_scheme calc
_refine_ls_wR_factor_gt 0.1395
_refine_ls_wR_factor_ref 0.1686
_reflns_number_gt 7208
_reflns_number_total 12973
_reflns_threshold_expression I>2\s(I)
_cod_data_source_file cv2111.cif
_cod_data_source_block I
_cod_original_cell_volume 5483.5(13)
_cod_original_sg_symbol_H-M 'P 21/n'
_cod_database_code 2210560
_cod_database_fobs_code 2210560

loop_
_symmetry_equiv_pos_as_xyz
'x, y, z'
'-x+1/2, y+1/2, -z+1/2'
'-x, -y, -z'
'x-1/2, -y-1/2, z-1/2'

loop_
_atom_site_type_symbol
_atom_site_label
_atom_site_fract_x
_atom_site_fract_y
_atom_site_fract_z
_atom_site_U_iso_or_equiv
_atom_site_adp_type
_atom_site_calc_flag
_atom_site_refinement_flags
_atom_site_occupancy
C C1 0.1916(3) 0.12364(6) 0.32832(12) 0.0197(5) Uani d . 1
C C2 0.3257(3) 0.12770(6) 0.28162(11) 0.0185(5) Uani d . 1
C C3 0.4851(3) 0.11670(6) 0.30206(12) 0.0193(5) Uani d . 1
C C4 0.6027(3) 0.12245(6) 0.25208(12) 0.0236(5) Uani d . 1
C C5 0.5723(3) 0.13903(6) 0.18269(13) 0.0245(5) Uani d . 1
C C6 0.4222(3) 0.14946(6) 0.16099(12) 0.0239(5) Uani d . 1
C C7 0.2966(3) 0.14426(6) 0.20939(12) 0.0203(5) Uani d . 1
C C8 0.1421(3) 0.15558(6) 0.18537(12) 0.0219(5) Uani d . 1
C C9 0.0181(3) 0.15059(6) 0.23067(12) 0.0243(6) Uani d . 1
C C10 0.0438(3) 0.13475(6) 0.30136(12) 0.0222(5) Uani d . 1
C C11 0.2561(3) 0.11645(6) 0.45881(12) 0.0201(5) Uani d . 1
C C12 0.2684(3) 0.18430(6) 0.44630(13) 0.0263(6) Uani d . 1
C C13 0.3504(3) 0.15050(7) 0.56072(13) 0.0309(6) Uani d . 1
C C14 0.3609(3) 0.10981(7) 0.58011(12) 0.0289(6) Uani d . 1
C C15 0.2600(3) 0.05395(6) 0.51198(13) 0.0265(6) Uani d . 1
C C16 0.6335(3) 0.10545(6) 0.41453(12) 0.0204(5) Uani d . 1
C C17 0.6807(3) 0.04139(6) 0.45106(13) 0.0285(6) Uani d . 1
C C18 0.8400(3) 0.09385(7) 0.50105(13) 0.0289(6) Uani d . 1
C C19 0.8233(3) 0.13518(7) 0.49149(13) 0.0289(6) Uani d . 1
C C20 0.6617(3) 0.17417(6) 0.40298(13) 0.0281(6) Uani d . 1
C C21 0.4391(3) 0.22899(6) 0.64914(12) 0.0214(5) Uani d . 1
C C22 0.5700(3) 0.24098(6) 0.60592(12) 0.0212(5) Uani d . 1
C C23 0.7280(3) 0.22552(6) 0.61157(12) 0.0232(5) Uani d . 1
C C24 0.8424(3) 0.23934(7) 0.56641(13) 0.0308(6) Uani d . 1
C C25 0.8115(3) 0.26864(7) 0.51702(13) 0.0332(6) Uani d . 1
C C26 0.6645(3) 0.28357(7) 0.51006(13) 0.0299(6) Uani d . 1
C C27 0.5413(3) 0.27026(6) 0.55316(12) 0.0231(5) Uani d . 1
C C28 0.3892(3) 0.28654(7) 0.54481(13) 0.0270(6) Uani d . 1
C C29 0.2678(3) 0.27391(7) 0.58440(13) 0.0291(6) Uani d . 1
C C30 0.2923(3) 0.24480(7) 0.63512(13) 0.0275(6) Uani d . 1
C C31 0.5222(3) 0.20027(6) 0.76357(13) 0.0231(5) Uani d . 1
C C32 0.5296(3) 0.26607(7) 0.79817(14) 0.0350(6) Uani d . 1
C C33 0.6541(3) 0.21700(7) 0.87543(13) 0.0342(6) Uani d . 1
C C34 0.6526(3) 0.17528(7) 0.86889(14) 0.0352(7) Uani d . 1
C C35 0.5244(3) 0.13274(7) 0.77254(14) 0.0341(6) Uani d . 1
C C36 0.8796(3) 0.19397(6) 0.70515(13) 0.0237(5) Uani d . 1
C C37 0.9125(3) 0.12697(7) 0.69445(14) 0.0363(7) Uani d . 1
C C38 1.0825(3) 0.16672(7) 0.77755(14) 0.0345(6) Uani d . 1
C C39 1.0748(3) 0.20744(7) 0.79726(14) 0.0318(6) Uani d . 1
C C40 0.9255(3) 0.26049(6) 0.74263(13) 0.0287(6) Uani d . 1
C C41 0.7665(3) 0.06384(6) 0.88973(12) 0.0196(5) Uani d . 1
C C42 0.9272(3) 0.07610(6) 0.90434(12) 0.0185(5) Uani d . 1
C C43 1.0584(3) 0.06739(6) 0.85834(12) 0.0203(5) Uani d . 1
C C44 1.2067(3) 0.08131(6) 0.87736(13) 0.0253(5) Uani d . 1
C C45 1.2363(3) 0.10308(7) 0.94100(13) 0.0260(6) Uani d . 1
C C46 1.1169(3) 0.11115(6) 0.98657(13) 0.0248(5) Uani d . 1
C C47 0.9616(3) 0.09810(6) 0.96960(12) 0.0206(5) Uani d . 1
C C48 0.8394(3) 0.10673(6) 1.01858(12) 0.0225(5) Uani d . 1
C C49 0.6892(3) 0.09427(6) 1.00399(12) 0.0246(5) Uani d . 1
C C50 0.6531(3) 0.07305(6) 0.94033(12) 0.0228(5) Uani d . 1
C C51 0.6342(3) 0.01778(6) 0.81598(12) 0.0182(5) Uani d . 1
C C52 0.6902(3) -0.01762(7) 0.93420(12) 0.0260(6) Uani d . 1
C C53 0.5192(3) -0.03992(6) 0.82809(12) 0.0239(5) Uani d . 1
C C54 0.4528(3) -0.02205(6) 0.75704(13) 0.0253(5) Uani d . 1
C C55 0.5190(3) 0.03673(7) 0.69501(12) 0.0278(6) Uani d . 1
C C56 1.0207(2) 0.01324(6) 0.78321(12) 0.0198(5) Uani d . 1
C C57 0.9420(3) 0.01926(7) 0.65076(12) 0.0297(6) Uani d . 1
C C58 0.9462(3) -0.04053(6) 0.72063(12) 0.0257(6) Uani d . 1
C C59 1.0120(3) -0.05048(6) 0.79784(12) 0.0258(6) Uani d . 1
C C60 1.1048(3) -0.01248(6) 0.90673(12) 0.0250(5) Uani d . 1
N N1 0.1990(2) 0.10467(5) 0.39623(10) 0.0204(4) Uani d . 1
N N2 0.3233(2) 0.14997(5) 0.47970(10) 0.0245(5) Uani d . 1
N N3 0.2584(2) 0.09370(5) 0.52120(10) 0.0223(4) Uani d . 1
N N4 0.5214(2) 0.09662(5) 0.36723(10) 0.0199(4) Uani d . 1
N N5 0.6880(2) 0.08032(5) 0.46856(10) 0.0240(5) Uani d . 1
N N6 0.7200(2) 0.13770(5) 0.42398(10) 0.0230(4) Uani d . 1
N N7 0.4479(2) 0.19966(5) 0.69992(10) 0.0237(5) Uani d . 1
N N8 0.5972(2) 0.22920(5) 0.80148(10) 0.0257(5) Uani d . 1
N N9 0.5387(2) 0.16902(6) 0.80681(11) 0.0291(5) Uani d . 1
N N10 0.7643(2) 0.19481(5) 0.65627(10) 0.0242(5) Uani d . 1
N N11 0.9306(2) 0.16101(5) 0.73754(11) 0.0283(5) Uani d . 1
N N12 0.9716(2) 0.22207(5) 0.73632(10) 0.0258(5) Uani d . 1
N N13 0.7198(2) 0.04685(5) 0.82261(10) 0.0205(4) Uani d . 1
N N14 0.5937(2) -0.00871(5) 0.86736(10) 0.0210(4) Uani d . 1
N N15 0.5657(2) 0.00775(5) 0.74716(10) 0.0208(4) Uani d . 1
N N16 1.0418(2) 0.04798(5) 0.79039(10) 0.0206(4) Uani d . 1
N N17 1.0022(2) -0.00272(5) 0.71334(10) 0.0223(4) Uani d . 1
N N18 1.0139(2) -0.01470(5) 0.83588(10) 0.0212(4) Uani d . 1
H H4 0.7077 0.1148 0.2655 0.028 Uiso calc R 1
H H5 0.6565 0.1431 0.1504 0.029 Uiso calc R 1
H H6 0.4019 0.1602 0.1132 0.029 Uiso calc R 1
H H8 0.1246 0.1667 0.1377 0.026 Uiso calc R 1
H H9 -0.0856 0.1579 0.2141 0.029 Uiso calc R 1
H H10 -0.0439 0.1315 0.3319 0.027 Uiso calc R 1
H H12A 0.1581 0.1886 0.4584 0.032 Uiso calc R 1
H H12B 0.2757 0.1829 0.3920 0.032 Uiso calc R 1
H H12C 0.3343 0.2047 0.4658 0.032 Uiso calc R 1
H H13A 0.2615 0.1625 0.5853 0.037 Uiso calc R 1
H H13B 0.4500 0.1635 0.5753 0.037 Uiso calc R 1
H H14A 0.4707 0.1005 0.5782 0.035 Uiso calc R 1
H H14B 0.3208 0.1048 0.6301 0.035 Uiso calc R 1
H H15A 0.3687 0.0456 0.5055 0.032 Uiso calc R 1
H H15B 0.1936 0.0472 0.4679 0.032 Uiso calc R 1
H H15C 0.2186 0.0422 0.5563 0.032 Uiso calc R 1
H H17A 0.5778 0.0356 0.4265 0.034 Uiso calc R 1
H H17B 0.7651 0.0351 0.4176 0.034 Uiso calc R 1
H H17C 0.6944 0.0270 0.4972 0.034 Uiso calc R 1
H H18A 0.9301 0.0842 0.4736 0.035 Uiso calc R 1
H H18B 0.8541 0.0870 0.5544 0.035 Uiso calc R 1
H H19A 0.7737 0.1466 0.5348 0.035 Uiso calc R 1
H H19B 0.9270 0.1470 0.4844 0.035 Uiso calc R 1
H H20A 0.5661 0.1717 0.3704 0.034 Uiso calc R 1
H H20B 0.6367 0.1880 0.4479 0.034 Uiso calc R 1
H H20C 0.7431 0.1874 0.3764 0.034 Uiso calc R 1
H H24 0.9450 0.2286 0.5691 0.037 Uiso calc R 1
H H25 0.8938 0.2781 0.4882 0.040 Uiso calc R 1
H H26 0.6443 0.3032 0.4758 0.036 Uiso calc R 1
H H28 0.3721 0.3065 0.5111 0.032 Uiso calc R 1
H H29 0.1659 0.2848 0.5778 0.035 Uiso calc R 1
H H30 0.2048 0.2356 0.6608 0.033 Uiso calc R 1
H H32A 0.4368 0.2670 0.8289 0.042 Uiso calc R 1
H H32B 0.4978 0.2721 0.7464 0.042 Uiso calc R 1
H H32C 0.6085 0.2840 0.8171 0.042 Uiso calc R 1
H H33A 0.5828 0.2255 0.9142 0.041 Uiso calc R 1
H H33B 0.7623 0.2263 0.8876 0.041 Uiso calc R 1
H H34A 0.7585 0.1656 0.8577 0.042 Uiso calc R 1
H H34B 0.6176 0.1636 0.9152 0.042 Uiso calc R 1
H H35A 0.4209 0.1221 0.7826 0.041 Uiso calc R 1
H H35B 0.5343 0.1350 0.7185 0.041 Uiso calc R 1
H H35C 0.6083 0.1166 0.7933 0.041 Uiso calc R 1
H H37A 0.9947 0.1258 0.6578 0.044 Uiso calc R 1
H H37B 0.8080 0.1266 0.6685 0.044 Uiso calc R 1
H H37C 0.9227 0.1057 0.7281 0.044 Uiso calc R 1
H H38A 1.1718 0.1615 0.7454 0.041 Uiso calc R 1
H H38B 1.0926 0.1511 0.8229 0.041 Uiso calc R 1
H H39A 1.0282 0.2112 0.8463 0.038 Uiso calc R 1
H H39B 1.1809 0.2190 0.7979 0.038 Uiso calc R 1
H H40A 0.8977 0.2657 0.7940 0.034 Uiso calc R 1
H H40B 0.8339 0.2654 0.7086 0.034 Uiso calc R 1
H H40C 1.0138 0.2764 0.7295 0.034 Uiso calc R 1
H H44 1.2916 0.0759 0.8462 0.030 Uiso calc R 1
H H45 1.3399 0.1122 0.9524 0.031 Uiso calc R 1
H H46 1.1378 0.1256 1.0301 0.030 Uiso calc R 1
H H48 0.8627 0.1213 1.0618 0.027 Uiso calc R 1
H H49 0.6085 0.1000 1.0373 0.030 Uiso calc R 1
H H50 0.5475 0.0646 0.9313 0.027 Uiso calc R 1
H H52A 0.7556 0.0038 0.9488 0.031 Uiso calc R 1
H H52B 0.7587 -0.0387 0.9241 0.031 Uiso calc R 1
H H52C 0.6213 -0.0239 0.9748 0.031 Uiso calc R 1
H H53A 0.4342 -0.0509 0.8571 0.029 Uiso calc R 1
H H53B 0.5977 -0.0593 0.8173 0.029 Uiso calc R 1
H H54A 0.4511 -0.0396 0.7146 0.030 Uiso calc R 1
H H54B 0.3447 -0.0124 0.7632 0.030 Uiso calc R 1
H H55A 0.5991 0.0563 0.6970 0.033 Uiso calc R 1
H H55B 0.4168 0.0470 0.7083 0.033 Uiso calc R 1
H H55C 0.5096 0.0265 0.6444 0.033 Uiso calc R 1
H H57A 0.9865 0.0442 0.6545 0.036 Uiso calc R 1
H H57B 0.8263 0.0206 0.6515 0.036 Uiso calc R 1
H H57C 0.9724 0.0078 0.6041 0.036 Uiso calc R 1
H H58A 0.9891 -0.0568 0.6821 0.031 Uiso calc R 1
H H58B 0.8292 -0.0418 0.7175 0.031 Uiso calc R 1
H H59A 0.9427 -0.0684 0.8224 0.031 Uiso calc R 1
H H59B 1.1199 -0.0610 0.7961 0.031 Uiso calc R 1
H H60A 1.2180 -0.0115 0.8974 0.030 Uiso calc R 1
H H60B 1.0747 0.0099 0.9335 0.030 Uiso calc R 1
H H60C 1.0830 -0.0343 0.9370 0.030 Uiso calc R 1

loop_
_atom_site_aniso_label
_atom_site_aniso_U_11
_atom_site_aniso_U_22
_atom_site_aniso_U_33
_atom_site_aniso_U_12
_atom_site_aniso_U_13
_atom_site_aniso_U_23
C1 0.0241(13) 0.0171(12) 0.0174(12) -0.0017(10) -0.0040(9) -0.0018(9)
C2 0.0227(12) 0.0168(12) 0.0154(12) -0.0024(9) -0.0059(9) 0.0019(9)
C3 0.0217(12) 0.0152(12) 0.0204(12) -0.0046(9) -0.0040(10) -0.0003(9)
C4 0.0209(13) 0.0255(14) 0.0240(13) -0.0003(10) -0.0049(10) -0.0038(10)
C5 0.0260(13) 0.0257(14) 0.0217(13) -0.0030(11) 0.0007(10) -0.0046(10)
C6 0.0313(14) 0.0207(13) 0.0191(13) -0.0027(11) -0.0049(10) -0.0012(9)
C7 0.0257(13) 0.0162(12) 0.0183(12) -0.0031(10) -0.0049(10) 0.0002(9)
C8 0.0268(13) 0.0201(13) 0.0179(12) -0.0007(10) -0.0088(10) 0.0023(9)
C9 0.0225(13) 0.0241(14) 0.0251(14) 0.0017(10) -0.0109(10) 0.0003(10)
C10 0.0208(12) 0.0220(13) 0.0233(13) -0.0006(10) -0.0039(10) -0.0034(10)
C11 0.0188(12) 0.0211(13) 0.0202(12) 0.0023(10) -0.0027(9) -0.0006(9)
C12 0.0332(14) 0.0184(13) 0.0269(14) 0.0023(11) -0.0043(11) -0.0003(10)
C13 0.0428(16) 0.0271(15) 0.0219(14) 0.0011(12) -0.0069(12) -0.0018(10)
C14 0.0371(15) 0.0291(15) 0.0195(13) -0.0006(12) -0.0087(11) 0.0005(10)
C15 0.0308(14) 0.0197(13) 0.0283(14) -0.0022(11) -0.0036(11) 0.0046(10)
C16 0.0201(12) 0.0200(13) 0.0208(12) 0.0019(10) -0.0017(10) 0.0007(9)
C17 0.0349(15) 0.0210(14) 0.0290(14) 0.0042(11) -0.0067(11) 0.0022(10)
C18 0.0289(14) 0.0293(15) 0.0278(14) 0.0042(11) -0.0092(11) -0.0001(11)
C19 0.0280(14) 0.0319(15) 0.0255(14) -0.0023(11) -0.0128(11) -0.0006(11)
C20 0.0320(14) 0.0213(14) 0.0303(14) -0.0006(11) -0.0063(11) -0.0001(10)
C21 0.0262(13) 0.0158(12) 0.0215(13) -0.0028(10) -0.0078(10) -0.0010(9)
C22 0.0248(13) 0.0173(12) 0.0204(12) 0.0013(10) -0.0094(10) -0.0026(9)
C23 0.0284(13) 0.0214(13) 0.0194(12) -0.0017(10) -0.0049(10) -0.0020(10)
C24 0.0268(14) 0.0352(16) 0.0299(15) 0.0009(12) -0.0037(11) -0.0017(11)
C25 0.0366(15) 0.0386(17) 0.0242(14) -0.0084(13) 0.0009(11) -0.0007(11)
C26 0.0415(16) 0.0259(14) 0.0214(13) -0.0043(12) -0.0074(11) 0.0030(10)
C27 0.0318(14) 0.0194(13) 0.0172(12) -0.0011(10) -0.0090(10) -0.0060(9)
C28 0.0355(15) 0.0201(13) 0.0241(13) 0.0029(11) -0.0129(11) -0.0007(10)
C29 0.0278(14) 0.0279(14) 0.0306(14) 0.0099(11) -0.0120(11) -0.0044(11)
C30 0.0247(13) 0.0277(15) 0.0294(14) 0.0030(11) -0.0067(11) -0.0036(11)
C31 0.0228(13) 0.0215(13) 0.0248(13) 0.0011(10) -0.0020(10) 0.0011(10)
C32 0.0414(16) 0.0277(15) 0.0349(15) 0.0037(12) -0.0078(12) -0.0060(11)
C33 0.0422(16) 0.0404(17) 0.0194(13) 0.0016(13) -0.0045(12) 0.0016(11)
C34 0.0396(16) 0.0389(17) 0.0260(15) -0.0004(13) -0.0085(12) 0.0094(11)
C35 0.0373(16) 0.0247(15) 0.0402(16) -0.0038(12) -0.0008(12) 0.0073(11)
C36 0.0252(13) 0.0227(13) 0.0229(13) 0.0032(10) -0.0023(10) -0.0001(10)
C37 0.0443(17) 0.0262(15) 0.0376(16) 0.0080(13) -0.0076(13) -0.0013(12)
C38 0.0332(15) 0.0364(16) 0.0330(15) 0.0072(12) -0.0091(12) 0.0041(12)
C39 0.0285(14) 0.0374(16) 0.0286(14) 0.0009(12) -0.0083(11) 0.0038(11)
C40 0.0315(14) 0.0245(14) 0.0294(14) -0.0017(11) -0.0038(11) -0.0030(11)
C41 0.0237(13) 0.0170(12) 0.0171(12) 0.0022(10) -0.0077(10) 0.0005(9)
C42 0.0218(12) 0.0136(12) 0.0194(12) 0.0027(9) -0.0070(9) -0.0004(9)
C43 0.0254(13) 0.0161(12) 0.0188(12) 0.0035(10) -0.0053(10) 0.0015(9)
C44 0.0231(13) 0.0244(14) 0.0283(14) 0.0008(10) -0.0008(10) -0.0009(10)
C45 0.0242(13) 0.0232(14) 0.0296(14) -0.0014(10) -0.0091(11) -0.0038(10)
C46 0.0295(14) 0.0202(13) 0.0238(13) 0.0012(10) -0.0083(11) -0.0057(10)
C47 0.0260(13) 0.0141(12) 0.0209(12) 0.0029(10) -0.0084(10) -0.0001(9)
C48 0.0302(14) 0.0175(12) 0.0190(12) 0.0029(10) -0.0061(10) -0.0043(9)
C49 0.0289(14) 0.0238(13) 0.0207(13) 0.0035(11) -0.0030(10) -0.0011(10)
C50 0.0216(13) 0.0211(13) 0.0250(13) -0.0002(10) -0.0061(10) 0.0001(10)
C51 0.0183(12) 0.0198(13) 0.0163(12) 0.0021(10) -0.0030(9) -0.0002(9)
C52 0.0300(14) 0.0234(14) 0.0237(13) -0.0023(11) -0.0087(11) 0.0030(10)
C53 0.0268(13) 0.0192(13) 0.0252(13) -0.0038(10) -0.0049(10) -0.0001(10)
C54 0.0248(13) 0.0221(13) 0.0283(14) -0.0044(10) -0.0067(10) -0.0046(10)
C55 0.0348(15) 0.0266(14) 0.0210(13) 0.0009(11) -0.0106(11) 0.0012(10)
C56 0.0168(12) 0.0234(13) 0.0188(12) 0.0000(10) -0.0030(9) 0.0008(9)
C57 0.0372(15) 0.0317(15) 0.0196(13) 0.0041(12) -0.0030(11) 0.0003(10)
C58 0.0288(13) 0.0211(13) 0.0268(14) -0.0023(11) -0.0022(11) -0.0041(10)
C59 0.0330(14) 0.0176(13) 0.0264(14) -0.0010(10) -0.0027(11) -0.0022(10)
C60 0.0321(14) 0.0240(14) 0.0182(12) 0.0025(11) -0.0051(10) 0.0031(10)
N1 0.0231(10) 0.0206(11) 0.0169(10) -0.0012(8) -0.0047(8) 0.0005(8)
N2 0.0348(12) 0.0187(11) 0.0192(11) -0.0005(9) -0.0086(9) -0.0020(8)
N3 0.0291(11) 0.0186(10) 0.0185(10) -0.0014(9) -0.0057(8) 0.0027(8)
N4 0.0207(10) 0.0193(11) 0.0192(10) -0.0012(8) -0.0041(8) 0.0021(8)
N5 0.0254(11) 0.0197(11) 0.0260(11) 0.0027(9) -0.0094(9) 0.0006(8)
N6 0.0238(11) 0.0212(11) 0.0234(11) -0.0010(8) -0.0068(8) -0.0002(8)
N7 0.0251(11) 0.0214(11) 0.0241(11) 0.0002(9) -0.0053(9) 0.0017(8)
N8 0.0312(12) 0.0252(12) 0.0203(11) 0.0000(9) -0.0050(9) -0.0002(8)
N9 0.0361(13) 0.0258(12) 0.0247(12) -0.0002(10) -0.0057(9) 0.0070(9)
N10 0.0249(11) 0.0210(11) 0.0260(11) 0.0040(9) -0.0055(9) -0.0007(8)
N11 0.0306(12) 0.0238(12) 0.0295(12) 0.0067(9) -0.0086(9) 0.0008(9)
N12 0.0256(11) 0.0247(12) 0.0264(11) 0.0023(9) -0.0060(9) 0.0012(9)
N13 0.0220(10) 0.0188(11) 0.0201(10) -0.0012(8) -0.0057(8) -0.0023(8)
N14 0.0246(11) 0.0196(11) 0.0183(10) -0.0039(8) -0.0057(8) 0.0022(8)
N15 0.0228(10) 0.0176(10) 0.0213(11) -0.0014(8) -0.0066(8) 0.0000(8)
N16 0.0246(11) 0.0176(11) 0.0190(10) 0.0002(8) -0.0048(8) -0.0006(8)
N17 0.0267(11) 0.0203(11) 0.0194(10) 0.0003(9) -0.0040(8) -0.0006(8)
N18 0.0274(11) 0.0151(10) 0.0207(11) -0.0015(8) -0.0041(8) 0.0013(8)

loop_
_atom_type_symbol
_atom_type_description
_atom_type_scat_dispersion_real
_atom_type_scat_dispersion_imag
_atom_type_scat_source
C C 0.0033 0.0016 'International Tables Vol C Tables 4.2.6.8 and 6.1.1.4'
H H 0.0000 0.0000 'International Tables Vol C Tables 4.2.6.8 and 6.1.1.4'
N N 0.0061 0.0033 'International Tables Vol C Tables 4.2.6.8 and 6.1.1.4'

loop_
_geom_angle_atom_site_label_1
_geom_angle_atom_site_label_2
_geom_angle_atom_site_label_3
_geom_angle
C1 C10 C9 122.5(2)
C3 C2 C1 125.09(19)
C3 C2 C7 117.7(2)
C3 C4 C5 122.3(2)
C4 C3 C2 119.10(19)
C5 C6 C7 120.2(2)
C6 C5 C4 120.3(2)
C6 C7 C2 120.4(2)
C7 C2 C1 117.20(19)
C8 C7 C2 120.7(2)
C8 C7 C6 118.9(2)
C8 C9 C10 120.1(2)
C9 C8 C7 120.2(2)
C10 C1 C2 119.3(2)
C10 C1 N1 116.9(2)
C11 N1 C1 127.2(2)
C11 N2 C12 121.36(18)
C11 N2 C13 108.95(18)
C11 N3 C14 109.49(18)
C11 N3 C15 119.76(18)
C12 N2 C13 115.71(18)
C15 N3 C14 118.15(18)
C16 N4 C3 123.43(19)
C16 N5 C17 118.42(18)
C16 N5 C18 108.34(18)
C16 N6 C19 109.95(18)
C16 N6 C20 124.26(18)
C17 N5 C18 116.01(18)
C20 N6 C19 117.00(18)
C21 C22 C23 125.0(2)
C21 C30 C29 122.4(2)
C23 C24 C25 122.0(2)
C24 C23 C22 119.2(2)
C25 C26 C27 120.7(2)
C26 C25 C24 120.3(2)
C26 C27 C22 120.5(2)
C26 C27 C28 119.4(2)
C27 C22 C21 117.7(2)
C27 C22 C23 117.3(2)
C28 C27 C22 120.1(2)
C28 C29 C30 120.1(2)
C29 C28 C27 120.7(2)
C30 C21 C22 118.8(2)
C30 C21 N7 117.0(2)
C31 N7 C21 125.3(2)
C31 N8 C32 120.21(19)
C31 N8 C33 110.01(19)
C31 N9 C34 110.5(2)
C31 N9 C35 120.0(2)
C32 N8 C33 115.34(19)
C35 N9 C34 120.2(2)
C36 N10 C23 123.5(2)
C36 N11 C37 118.74(19)
C36 N11 C38 109.6(2)
C36 N12 C39 109.94(19)
C36 N12 C40 126.04(19)
C38 N11 C37 116.7(2)
C40 N12 C39 116.16(19)
C41 C42 C43 124.76(19)
C41 C50 C49 122.2(2)
C43 C44 C45 122.2(2)
C44 C43 C42 119.4(2)
C44 C43 N16 116.7(2)
C45 C46 C47 120.4(2)
C46 C45 C44 120.1(2)
C46 C47 C42 120.8(2)
C46 C47 C48 119.2(2)
C47 C42 C41 118.2(2)
C47 C42 C43 117.03(19)
C48 C47 C42 120.1(2)
C48 C49 C50 120.4(2)
C49 C48 C47 120.4(2)
C50 C41 C42 118.7(2)
C51 N13 C41 125.44(19)
C51 N14 C52 123.77(18)
C51 N14 C53 109.19(17)
C51 N15 C54 109.54(18)
C51 N15 C55 118.42(18)
C52 N14 C53 116.11(18)
C55 N15 C54 116.99(18)
C56 N16 C43 125.91(19)
C56 N17 C57 119.63(19)
C56 N17 C58 109.56(18)
C56 N18 C59 109.07(18)
C56 N18 C60 121.15(18)
C57 N17 C58 118.75(18)
C59 N18 C60 116.72(17)
N1 C1 C2 123.32(19)
N1 C11 N2 131.7(2)
N1 C11 N3 120.2(2)
N2 C11 N3 108.08(18)
N2 C13 C14 102.76(18)
N3 C14 C13 101.26(18)
N4 C3 C2 121.6(2)
N4 C3 C4 118.9(2)
N4 C16 N5 120.6(2)
N4 C16 N6 131.4(2)
N5 C16 N6 107.97(18)
N5 C18 C19 102.05(18)
N6 C19 C18 101.82(18)
N7 C21 C22 123.9(2)
N7 C31 N8 130.3(2)
N7 C31 N9 121.6(2)
N8 C31 N9 108.15(19)
N8 C33 C34 103.30(19)
N9 C34 C33 102.52(19)
N10 C23 C22 121.7(2)
N10 C23 C24 118.9(2)
N11 C38 C39 101.90(19)
N12 C39 C38 101.95(19)
N13 C41 C42 121.3(2)
N13 C41 C50 119.5(2)
N13 C51 N14 131.6(2)
N13 C51 N15 120.6(2)
N14 C51 N15 107.82(19)
N14 C53 C54 102.21(18)
N15 C54 C53 101.45(17)
N16 C43 C42 123.64(19)
N16 C56 N17 120.9(2)
N16 C56 N18 131.3(2)
N17 C56 N18 107.87(19)
N17 C58 C59 101.44(17)
N18 C59 C58 102.27(18)
C1 C10 H10 118.8
C3 C4 H4 118.9
C4 C5 H5 119.9
C5 C4 H4 118.9
C5 C6 H6 119.9
C6 C5 H5 119.9
C7 C6 H6 119.9
C7 C8 H8 119.9
C8 C9 H9 120.0
C9 C8 H8 119.9
C9 C10 H10 118.8
C10 C9 H9 120.0
C13 C14 H14A 111.5
C13 C14 H14B 111.5
C14 C13 H13A 111.2
C14 C13 H13B 111.2
C18 C19 H19A 111.4
C18 C19 H19B 111.4
C19 C18 H18A 111.4
C19 C18 H18B 111.4
C21 C30 H30 118.8
C23 C24 H24 119.0
C24 C25 H25 119.9
C25 C24 H24 119.0
C25 C26 H26 119.6
C26 C25 H25 119.9
C27 C26 H26 119.6
C27 C28 H28 119.6
C28 C29 H29 120.0
C29 C28 H28 119.6
C29 C30 H30 118.8
C30 C29 H29 120.0
C33 C34 H34A 111.3
C33 C34 H34B 111.3
C34 C33 H33A 111.1
C34 C33 H33B 111.1
C38 C39 H39A 111.4
C38 C39 H39B 111.4
C39 C38 H38A 111.4
C39 C38 H38B 111.4
C41 C50 H50 118.9
C43 C44 H44 118.9
C44 C45 H45 120.0
C45 C44 H44 118.9
C45 C46 H46 119.8
C46 C45 H45 120.0
C47 C46 H46 119.8
C47 C48 H48 119.8
C48 C49 H49 119.8
C49 C48 H48 119.8
C49 C50 H50 118.9
C50 C49 H49 119.8
C53 C54 H54A 111.5
C53 C54 H54B 111.5
C54 C53 H53A 111.3
C54 C53 H53B 111.3
C58 C59 H59A 111.3
C58 C59 H59B 111.3
C59 C58 H58A 111.5
C59 C58 H58B 111.5
N2 C12 H12A 109.5
N2 C12 H12B 109.5
N2 C12 H12C 109.5
N2 C13 H13A 111.2
N2 C13 H13B 111.2
N3 C14 H14A 111.5
N3 C14 H14B 111.5
N3 C15 H15A 109.5
N3 C15 H15B 109.5
N3 C15 H15C 109.5
N5 C17 H17A 109.5
N5 C17 H17B 109.5
N5 C17 H17C 109.5
N5 C18 H18A 111.4
N5 C18 H18B 111.4
N6 C19 H19A 111.4
N6 C19 H19B 111.4
N6 C20 H20A 109.5
N6 C20 H20B 109.5
N6 C20 H20C 109.5
N8 C32 H32A 109.5
N8 C32 H32B 109.5
N8 C32 H32C 109.5
N8 C33 H33A 111.1
N8 C33 H33B 111.1
N9 C34 H34A 111.3
N9 C34 H34B 111.3
N9 C35 H35A 109.5
N9 C35 H35B 109.5
N9 C35 H35C 109.5
N11 C37 H37A 109.5
N11 C37 H37B 109.5
N11 C37 H37C 109.5
N11 C38 H38A 111.4
N11 C38 H38B 111.4
N12 C39 H39A 111.4
N12 C39 H39B 111.4
N12 C40 H40A 109.5
N12 C40 H40B 109.5
N12 C40 H40C 109.5
N14 C52 H52A 109.5
N14 C52 H52B 109.5
N14 C52 H52C 109.5
N14 C53 H53A 111.3
N14 C53 H53B 111.3
N15 C54 H54A 111.5
N15 C54 H54B 111.5
N15 C55 H55A 109.5
N15 C55 H55B 109.5
N15 C55 H55C 109.5
N17 C57 H57A 109.5
N17 C57 H57B 109.5
N17 C57 H57C 109.5
N17 C58 H58A 111.5
N17 C58 H58B 111.5
N18 C59 H59A 111.3
N18 C59 H59B 111.3
N18 C60 H60A 109.5
N18 C60 H60C 109.5
N18 C60 H60B 109.5
H12A C12 H12B 109.5
H12A C12 H12C 109.5
H12B C12 H12C 109.5
H13A C13 H13B 109.1
H14A C14 H14B 109.3
H15A C15 H15B 109.5
H15A C15 H15C 109.5
H15B C15 H15C 109.5
H17B C17 H17A 109.5
H17C C17 H17A 109.5
H17C C17 H17B 109.5
H18A C18 H18B 109.2
H19A C19 H19B 109.3
H20B C20 H20A 109.5
H20C C20 H20A 109.5
H20C C20 H20B 109.5
H32A C32 H32B 109.5
H32A C32 H32C 109.5
H32B C32 H32C 109.5
H33A C33 H33B 109.1
H34A C34 H34B 109.2
H35B C35 H35A 109.5
H35C C35 H35A 109.5
H35C C35 H35B 109.5
H37A C37 H37B 109.5
H37A C37 H37C 109.5
H37B C37 H37C 109.5
H38A C38 H38B 109.3
H39A C39 H39B 109.2
H40A C40 H40B 109.5
H40A C40 H40C 109.5
H40B C40 H40C 109.5
H52A C52 H52B 109.5
H52A C52 H52C 109.5
H52B C52 H52C 109.5
H53A C53 H53B 109.2
H54A C54 H54B 109.3
H55A C55 H55B 109.5
H55A C55 H55C 109.5
H55B C55 H55C 109.5
H57A C57 H57B 109.5
H57A C57 H57C 109.5
H57B C57 H57C 109.5
H58A C58 H58B 109.3
H59A C59 H59B 109.2
H60B C60 H60A 109.5
H60C C60 H60A 109.5
H60C C60 H60B 109.5

loop_
_geom_bond_atom_site_label_1
_geom_bond_atom_site_label_2
_geom_bond_distance
C1 C10 1.380(3)
C2 C1 1.449(3)
C2 C3 1.437(3)
C2 C7 1.439(3)
C3 C4 1.385(3)
C5 C4 1.395(3)
C6 C5 1.364(3)
C6 C7 1.415(3)
C7 C8 1.418(3)
C8 C9 1.368(3)
C10 C9 1.400(3)
C13 C14 1.514(3)
C19 C18 1.511(3)
C21 C30 1.379(3)
C22 C21 1.448(3)
C22 C23 1.448(3)
C22 C27 1.434(3)
C23 C24 1.384(3)
C25 C24 1.398(3)
C26 C25 1.356(3)
C27 C26 1.411(3)
C27 C28 1.417(3)
C29 C28 1.355(3)
C29 C30 1.401(3)
C33 C34 1.514(4)
C38 C39 1.517(3)
C42 C41 1.442(3)
C42 C47 1.434(3)
C43 C42 1.448(3)
C43 C44 1.380(3)
C43 N16 1.408(3)
C45 C44 1.400(3)
C45 C46 1.360(3)
C47 C46 1.416(3)
C48 C47 1.422(3)
C48 C49 1.362(3)
C50 C41 1.392(3)
C50 C49 1.398(3)
C54 C53 1.514(3)
C58 C59 1.512(3)
N1 C1 1.397(3)
N1 C11 1.275(3)
N2 C11 1.384(3)
N2 C12 1.446(3)
N2 C13 1.461(3)
N3 C11 1.389(3)
N3 C14 1.457(3)
N3 C15 1.447(3)
N4 C3 1.399(3)
N4 C16 1.283(3)
N5 C16 1.392(3)
N5 C17 1.443(3)
N5 C18 1.470(3)
N6 C16 1.383(3)
N6 C19 1.463(3)
N6 C20 1.452(3)
N7 C21 1.398(3)
N7 C31 1.278(3)
N8 C31 1.386(3)
N8 C32 1.451(3)
N8 C33 1.459(3)
N9 C31 1.374(3)
N9 C34 1.457(3)
N9 C35 1.452(3)
N10 C23 1.396(3)
N10 C36 1.281(3)
N11 C36 1.386(3)
N11 C37 1.458(3)
N11 C38 1.457(3)
N12 C36 1.383(3)
N12 C39 1.466(3)
N12 C40 1.449(3)
N13 C41 1.393(3)
N13 C51 1.279(3)
N14 C51 1.384(3)
N14 C52 1.455(3)
N14 C53 1.458(3)
N15 C51 1.388(3)
N15 C54 1.456(3)
N15 C55 1.448(3)
N16 C56 1.275(3)
N17 C56 1.383(3)
N17 C57 1.449(3)
N17 C58 1.455(3)
N18 C56 1.387(3)
N18 C59 1.463(3)
N18 C60 1.458(3)
C4 H4 0.9500
C5 H5 0.9500
C6 H6 0.9500
C8 H8 0.9500
C9 H9 0.9500
C10 H10 0.9500
C12 H12A 0.9800
C12 H12B 0.9800
C12 H12C 0.9800
C13 H13A 0.9900
C13 H13B 0.9900
C14 H14A 0.9900
C14 H14B 0.9900
C15 H15A 0.9800
C15 H15B 0.9800
C15 H15C 0.9800
C17 H17A 0.9800
C17 H17B 0.9800
C17 H17C 0.9800
C18 H18A 0.9900
C18 H18B 0.9900
C19 H19A 0.9900
C19 H19B 0.9900
C20 H20A 0.9800
C20 H20B 0.9800
C20 H20C 0.9800
C24 H24 0.9500
C25 H25 0.9500
C26 H26 0.9500
C28 H28 0.9500
C29 H29 0.9500
C30 H30 0.9500
C32 H32A 0.9800
C32 H32B 0.9800
C32 H32C 0.9800
C33 H33A 0.9900
C33 H33B 0.9900
C34 H34A 0.9900
C34 H34B 0.9900
C35 H35A 0.9800
C35 H35B 0.9800
C35 H35C 0.9800
C37 H37A 0.9800
C37 H37B 0.9800
C37 H37C 0.9800
C38 H38A 0.9900
C38 H38B 0.9900
C39 H39A 0.9900
C39 H39B 0.9900
C40 H40A 0.9800
C40 H40B 0.9800
C40 H40C 0.9800
C44 H44 0.9500
C45 H45 0.9500
C46 H46 0.9500
C48 H48 0.9500
C49 H49 0.9500
C50 H50 0.9500
C52 H52A 0.9800
C52 H52B 0.9800
C52 H52C 0.9800
C53 H53A 0.9900
C53 H53B 0.9900
C54 H54A 0.9900
C54 H54B 0.9900
C55 H55A 0.9800
C55 H55B 0.9800
C55 H55C 0.9800
C57 H57A 0.9800
C57 H57B 0.9800
C57 H57C 0.9800
C58 H58A 0.9900
C58 H58B 0.9900
C59 H59A 0.9900
C59 H59B 0.9900
C60 H60C 0.9800
C60 H60B 0.9800
C60 H60A 0.9800

loop_
_geom_torsion_atom_site_label_1
_geom_torsion_atom_site_label_2
_geom_torsion_atom_site_label_3
_geom_torsion_atom_site_label_4
_geom_torsion
C1 C2 C3 C4 -179.5(2)
C1 C2 C3 N4 7.8(3)
C1 C2 C7 C6 179.38(19)
C1 C2 C7 C8 -0.7(3)
C1 C10 C9 C8 0.0(3)
C1 N1 C11 N2 1.1(4)
C1 N1 C11 N3 -178.3(2)
C2 C1 C10 C9 -1.3(3)
C2 C3 C4 C5 0.8(3)
C2 C7 C8 C9 -0.5(3)
C3 C2 C1 C10 -178.8(2)
C3 C2 C1 N1 -7.3(3)
C3 C2 C7 C6 -0.3(3)
C3 C2 C7 C8 179.6(2)
C3 N4 C16 N5 -165.0(2)
C3 N4 C16 N6 14.8(4)
C5 C6 C7 C2 -0.5(3)
C5 C6 C7 C8 179.7(2)
C6 C5 C4 C3 -1.6(3)
C6 C7 C8 C9 179.4(2)
C7 C2 C1 C10 1.6(3)
C7 C2 C1 N1 173.1(2)
C7 C2 C3 C4 0.1(3)
C7 C2 C3 N4 -172.56(19)
C7 C6 C5 C4 1.4(3)
C7 C8 C9 C10 0.9(3)
C11 N1 C1 C2 78.7(3)
C11 N1 C1 C10 -109.6(3)
C11 N2 C13 C14 24.1(2)
C11 N3 C14 C13 26.8(2)
C12 N2 C11 N1 34.4(4)
C12 N2 C11 N3 -146.1(2)
C12 N2 C13 C14 165.0(2)
C13 N2 C11 N1 172.7(2)
C13 N2 C11 N3 -7.8(2)
C14 N3 C11 N1 166.7(2)
C14 N3 C11 N2 -12.8(3)
C15 N3 C11 N1 25.5(3)
C15 N3 C11 N2 -153.99(19)
C15 N3 C14 C13 168.7(2)
C16 N4 C3 C2 -131.0(2)
C16 N4 C3 C4 56.3(3)
C16 N5 C18 C19 28.3(2)
C16 N6 C19 C18 23.4(2)
C17 N5 C16 N4 30.5(3)
C17 N5 C16 N6 -149.3(2)
C17 N5 C18 C19 164.35(19)
C18 N5 C16 N4 165.3(2)
C18 N5 C16 N6 -14.5(2)
C19 N6 C16 N4 173.9(2)
C19 N6 C16 N5 -6.3(3)
C20 N6 C16 N4 27.6(4)
C20 N6 C16 N5 -152.6(2)
C20 N6 C19 C18 172.42(19)
C21 C22 C23 C24 179.4(2)
C21 C22 C23 N10 5.5(3)
C21 C22 C27 C26 179.1(2)
C21 C22 C27 C28 0.2(3)
C21 N7 C31 N8 6.8(4)
C21 N7 C31 N9 -173.1(2)
C22 C21 C30 C29 -4.7(3)
C22 C23 C24 C25 2.1(4)
C22 C27 C26 C25 0.8(4)
C22 C27 C28 C29 -2.3(3)
C23 C22 C21 C30 -176.5(2)
C23 C22 C21 N7 -2.8(3)
C23 C22 C27 C26 -1.2(3)
C23 C22 C27 C28 179.9(2)
C23 N10 C36 N11 -167.0(2)
C23 N10 C36 N12 14.2(4)
C26 C25 C24 C23 -2.5(4)
C26 C27 C28 C29 178.8(2)
C27 C22 C21 C30 3.2(3)
C27 C22 C21 N7 176.9(2)
C27 C22 C23 C24 -0.2(3)
C27 C22 C23 N10 -174.2(2)
C27 C26 C25 C24 1.0(4)
C28 C27 C26 C25 179.8(2)
C28 C29 C30 C21 2.7(4)
C30 C29 C28 C27 0.9(4)
C31 N7 C21 C22 72.3(3)
C31 N7 C21 C30 -113.9(3)
C31 N8 C33 C34 17.6(3)
C31 N9 C34 C33 21.3(3)
C32 N8 C31 N7 37.6(4)
C32 N8 C31 N9 -142.5(2)
C32 N8 C33 C34 157.5(2)
C33 N8 C31 N7 175.2(2)
C33 N8 C31 N9 -4.8(3)
C34 N9 C31 N7 168.9(2)
C34 N9 C31 N8 -11.0(3)
C35 N9 C31 N7 22.2(4)
C35 N9 C31 N8 -157.8(2)
C35 N9 C34 C33 168.0(2)
C36 N10 C23 C22 -128.1(2)
C36 N10 C23 C24 57.9(3)
C36 N11 C38 C39 26.9(3)
C36 N12 C39 C38 22.5(3)
C37 N11 C38 C39 165.5(2)
C37 N11 C36 N10 29.7(3)
C37 N11 C36 N12 -151.3(2)
C38 N11 C36 N10 167.4(2)
C38 N11 C36 N12 -13.6(3)
C39 N12 C36 N10 172.4(2)
C39 N12 C36 N11 -6.5(3)
C40 N12 C36 N10 24.8(4)
C40 N12 C36 N11 -154.0(2)
C40 N12 C39 C38 173.6(2)
C41 C42 C47 C46 -179.6(2)
C41 C42 C47 C48 1.1(3)
C41 C50 C49 C48 0.0(4)
C41 N13 C51 N14 -15.8(4)
C41 N13 C51 N15 165.7(2)
C42 C43 C44 C45 1.5(3)
C42 C43 N16 C56 -76.3(3)
C42 C47 C46 C45 0.2(3)
C43 C42 C41 C50 177.5(2)
C43 C42 C41 N13 -9.9(3)
C43 C42 C47 C46 1.3(3)
C43 C42 C47 C48 -178.03(19)
C43 N16 C56 N17 178.4(2)
C43 N16 C56 N18 -2.7(4)
C44 C43 C42 C41 178.8(2)
C44 C43 C42 C47 -2.1(3)
C44 C43 N16 C56 109.6(3)
C44 C45 C46 C47 -0.9(4)
C46 C45 C44 C43 0.1(4)
C47 C42 C41 C50 -1.6(3)
C47 C42 C41 N13 171.01(19)
C47 C48 C49 C50 -0.5(3)
C48 C47 C46 C45 179.5(2)
C49 C48 C47 C42 -0.1(3)
C49 C48 C47 C46 -179.4(2)
C49 C50 C41 C42 1.1(3)
C49 C50 C41 N13 -171.6(2)
C51 N13 C41 C42 135.1(2)
C51 N13 C41 C50 -52.4(3)
C51 N14 C53 C54 -25.6(2)
C51 N15 C54 C53 -26.4(2)
C52 N14 C53 C54 -171.26(19)
C55 N15 C54 C53 -164.77(19)
C56 N17 C58 C59 -27.5(2)
C56 N18 C59 C58 -24.3(2)
C57 N17 C58 C59 -170.02(19)
C59 N18 C56 N16 -171.2(2)
C59 N18 C56 N17 7.8(2)
C60 N18 C56 N16 -31.3(4)
C60 N18 C56 N17 147.7(2)
C60 N18 C59 C58 -166.15(19)
N1 C1 C10 C9 -173.4(2)
N2 C13 C14 N3 -29.7(2)
N4 C3 C4 C5 173.7(2)
N6 C19 C18 N5 -30.1(2)
N7 C21 C30 C29 -178.8(2)
N8 C33 C34 N9 -22.6(3)
N10 C23 C24 C25 176.2(2)
N11 C38 C39 N12 -28.7(2)
N13 C51 N14 C52 -26.4(4)
N13 C51 N14 C53 -168.9(2)
N13 C51 N15 C54 -169.8(2)
N13 C51 N15 C55 -32.1(3)
N14 C51 N15 C54 11.3(2)
N14 C51 N15 C55 149.0(2)
N15 C51 N14 C52 152.3(2)
N15 C51 N14 C53 9.8(2)
N15 C54 C53 N14 30.3(2)
N16 C43 C42 C41 4.8(3)
N16 C43 C42 C47 -176.1(2)
N16 C43 C44 C45 175.9(2)
N16 C56 N17 C57 -25.5(3)
N16 C56 N17 C58 -167.6(2)
N17 C58 C59 N18 30.1(2)
N18 C56 N17 C57 155.4(2)
N18 C56 N17 C58 13.2(2)

loop_
_cod_related_entry_id
_cod_related_entry_database
_cod_related_entry_code
1 ChemSpider 9327411
